data_4318622
loop_
_publ_author_name
'Takashi Komuro'
'Hiroyuki Kawaguchi'
'Kazuyuki Tatsumi'

_publ_contact_author_address
;
Research Center for Materials Science, and Department of Chemistry, 
Graduate School of Science, Nagoya University, Furo-cho, Chikusa-ku, 
Nagoya 464-8602, Japan,
;
_publ_contact_author_email ' i45100a@nucc.cc.nagoya-u.ac.jp'
_publ_contact_author_fax ' +81-52-789-2943'
_publ_contact_author_name ' Kazuyuki Tatsumi'
_publ_section_title
;
 Synthesis and Reactions of Triphenylsilanethiolato Complexes of
 Manganese(II), Iron(II), Cobalt(II), and Nickel(II)
;
_journal_name_full 'Inorganic Chemistry'
_journal_page_first 5083
_journal_page_last 5090
_journal_paper_doi 10.1021/ic025715c
_journal_volume 41
_journal_year 2002
_chemical_formula_sum 'C43 H48 Cl2 Fe N2 S2 Si2'
_chemical_formula_weight 839.91
_space_group_IT_number 2
_symmetry_cell_setting triclinic
_symmetry_Int_Tables_number 2
_symmetry_space_group_name_Hall '-P 1'
_symmetry_space_group_name_H-M 'P -1'
_cell_angle_alpha 92.06(4)
_cell_angle_beta 100.20(3)
_cell_angle_gamma 66.42(5)
_cell_formula_units_Z 2
_cell_length_a 14.243(9)
_cell_length_b 16.063(9)
_cell_length_c 10.450(4)
_cell_measurement_temperature 193.2
_cell_volume 2155(2)
_computing_cell_refinement CrystalClear
_computing_data_collection CrystalClear
_computing_data_reduction CrystalStructure
_computing_publication_material 'CrystalStructure Ver. 2.00'
_computing_structure_refinement CRYSTALS
_computing_structure_solution SHELXS97
_diffrn_measurement_device_type 'Rigaku RAXIS-IV Imaging Plate'
_diffrn_measurement_method \w
_diffrn_radiation_type 'Mo K\a'
_diffrn_radiation_wavelength 0.7107
_diffrn_reflns_limit_h_max 17
_diffrn_reflns_limit_h_min 0
_diffrn_reflns_limit_k_max 19
_diffrn_reflns_limit_k_min -17
_diffrn_reflns_limit_l_max 12
_diffrn_reflns_limit_l_min -12
_diffrn_reflns_number 7090
_exptl_absorpt_coefficient_mu 0.658
_exptl_absorpt_correction_type none
_exptl_crystal_colour colorless
_exptl_crystal_density_diffrn 1.294
_exptl_crystal_density_method 'not measured'
_exptl_crystal_description unknown
_exptl_crystal_size_max 0.450
_exptl_crystal_size_mid 0.300
_exptl_crystal_size_min 0.300
_refine_diff_density_max 0.66
_refine_diff_density_min -0.84
_refine_ls_extinction_method none
_refine_ls_goodness_of_fit_ref 1.045
_refine_ls_hydrogen_treatment refall
_refine_ls_number_parameters 533
_refine_ls_number_reflns 6158
_refine_ls_R_factor_gt 0.0710
_refine_ls_shift/su_max 0.0020
_refine_ls_structure_factor_coef F
_refine_ls_weighting_details 'w = 1/[\s^2^(Fo) + 0.00022|Fo|^2^]'
_refine_ls_weighting_scheme calc
_refine_ls_wR_factor_ref 0.1200
_reflns_number_gt 6158
_reflns_number_total 0
_reflns_threshold_expression F^2^>2.0\s(F^2^)
_cod_data_source_file ic025715c_s1_05.cif
_cod_data_source_block Fe(SSiPh3)2(tmeda)
_cod_original_sg_symbol_H-M 'P -1 '
_cod_original_formula_sum 'C43 H48 Cl2 Fe N2 S2 Si2 '
_cod_database_code 4318622

loop_
_symmetry_equiv_pos_as_xyz
x,y,z
-x,-y,-z

loop_
_atom_site_label
_atom_site_type_symbol
_atom_site_fract_x
_atom_site_fract_y
_atom_site_fract_z
_atom_site_U_iso_or_equiv
_atom_site_adp_type
_atom_site_occupancy
_atom_site_calc_flag
_atom_site_refinement_flags
_atom_site_disorder_assembly
_atom_site_disorder_group
Fe(1) Fe 0.38325(4) 0.32589(4) 0.93640(5) 0.0264(2) Uani 1.00 d . . .
Cl(1) Cl -0.0521(3) 0.0335(3) 0.6768(6) 0.151(2) Uani 0.80 d P . .
Cl(2) Cl 0.1627(3) -0.0773(3) 0.7720(4) 0.0706(8) Uani 0.80 d P . .
Cl(3) Cl -0.0555(9) 0.0713(8) 0.631(1) 0.070(3) Uani 0.20 d P . .
Cl(4) Cl 0.116(2) -0.070(1) 0.761(2) 0.169(9) Uani 0.20 d P . .
S(1) S 0.42906(9) 0.37324(7) 0.7580(1) 0.0360(3) Uani 1.00 d . . .
S(2) S 0.29268(8) 0.23878(7) 0.9700(1) 0.0348(3) Uani 1.00 d . . .
Si(1) Si 0.52306(9) 0.26211(7) 0.6619(1) 0.0258(3) Uani 1.00 d . . .
Si(2) Si 0.15774(9) 0.27490(7) 0.8267(1) 0.0274(3) Uani 1.00 d . . .
N(1) N 0.3201(3) 0.4555(3) 1.0315(4) 0.0358(10) Uani 1.00 d . . .
N(2) N 0.5118(3) 0.2939(3) 1.1059(3) 0.0348(9) Uani 1.00 d . . .
C(1) C 0.4110(4) 0.4594(4) 1.1191(5) 0.050(1) Uani 1.00 d . . .
C(2) C 0.4742(4) 0.3701(4) 1.1951(5) 0.047(1) Uani 1.00 d . . .
C(3) C 0.2380(4) 0.4602(4) 1.1055(5) 0.045(1) Uani 1.00 d . . .
C(4) C 0.2740(4) 0.5344(3) 0.9368(5) 0.045(1) Uani 1.00 d . . .
C(5) C 0.5334(4) 0.2079(4) 1.1749(5) 0.048(1) Uani 1.00 d . . .
C(6) C 0.6086(4) 0.2892(4) 1.0672(5) 0.047(1) Uani 1.00 d . . .
C(7) C 0.6132(3) 0.2976(3) 0.5866(4) 0.031(1) Uani 1.00 d . . .
C(8) C 0.6002(4) 0.3882(3) 0.5790(5) 0.041(1) Uani 1.00 d . . .
C(9) C 0.6640(5) 0.4145(4) 0.5149(6) 0.061(2) Uani 1.00 d . . .
C(10) C 0.7409(5) 0.3499(5) 0.4602(6) 0.079(2) Uani 1.00 d . . .
C(11) C 0.7550(5) 0.2603(5) 0.4654(6) 0.063(2) Uani 1.00 d . . .
C(12) C 0.6922(4) 0.2344(4) 0.5264(5) 0.044(1) Uani 1.00 d . . .
C(13) C 0.5997(3) 0.1572(3) 0.7699(4) 0.0281(10) Uani 1.00 d . . .
C(14) C 0.5450(4) 0.1117(3) 0.8182(5) 0.039(1) Uani 1.00 d . . .
C(15) C 0.5974(5) 0.0340(3) 0.8987(5) 0.051(1) Uani 1.00 d . . .
C(16) C 0.7045(5) -0.0001(3) 0.9341(5) 0.050(1) Uani 1.00 d . . .
C(17) C 0.7593(4) 0.0426(3) 0.8896(6) 0.045(1) Uani 1.00 d . . .
C(18) C 0.7077(4) 0.1202(3) 0.8066(5) 0.037(1) Uani 1.00 d . . .
C(19) C 0.4419(3) 0.2273(3) 0.5265(4) 0.030(1) Uani 1.00 d . . .
C(20) C 0.3462(4) 0.2896(3) 0.4608(4) 0.038(1) Uani 1.00 d . . .
C(21) C 0.2895(4) 0.2610(5) 0.3591(5) 0.058(2) Uani 1.00 d . . .
C(22) C 0.3287(5) 0.1699(4) 0.3193(5) 0.062(2) Uani 1.00 d . . .
C(23) C 0.4230(5) 0.1089(4) 0.3821(5) 0.051(1) Uani 1.00 d . . .
C(24) C 0.4795(4) 0.1372(3) 0.4865(4) 0.035(1) Uani 1.00 d . . .
C(25) C 0.1021(3) 0.3966(3) 0.7635(4) 0.032(1) Uani 1.00 d . . .
C(26) C 0.0307(4) 0.4646(3) 0.8274(5) 0.038(1) Uani 1.00 d . . .
C(27) C -0.0086(4) 0.5563(3) 0.7883(5) 0.044(1) Uani 1.00 d . . .
C(28) C 0.0240(5) 0.5805(3) 0.6836(5) 0.052(1) Uani 1.00 d . . .
C(29) C 0.0922(5) 0.5156(4) 0.6188(5) 0.053(1) Uani 1.00 d . . .
C(30) C 0.1324(4) 0.4234(3) 0.6588(5) 0.044(1) Uani 1.00 d . . .
C(31) C 0.1827(4) 0.1961(3) 0.6879(4) 0.038(1) Uani 1.00 d . . .
C(32) C 0.2679(4) 0.1123(4) 0.7027(6) 0.050(1) Uani 1.00 d . . .
C(33) C 0.2814(5) 0.0488(4) 0.6050(7) 0.067(2) Uani 1.00 d . . .
C(34) C 0.2124(6) 0.0689(5) 0.4902(6) 0.079(2) Uani 1.00 d . . .
C(35) C 0.1258(7) 0.1530(5) 0.4722(5) 0.084(2) Uani 1.00 d . . .
C(36) C 0.1130(5) 0.2149(4) 0.5688(5) 0.060(2) Uani 1.00 d . . .
C(37) C 0.0525(3) 0.2576(3) 0.8947(4) 0.030(1) Uani 1.00 d . . .
C(38) C 0.0680(4) 0.2179(3) 1.0192(5) 0.039(1) Uani 1.00 d . . .
C(39) C -0.0099(4) 0.2002(4) 1.0611(5) 0.048(1) Uani 1.00 d . . .
C(40) C -0.1041(4) 0.2194(3) 0.9799(5) 0.048(1) Uani 1.00 d . . .
C(41) C -0.1227(4) 0.2599(3) 0.8582(5) 0.043(1) Uani 1.00 d . . .
C(42) C -0.0450(4) 0.2790(3) 0.8166(5) 0.039(1) Uani 1.00 d . . .
C(43) C 0.0668(5) 0.0349(4) 0.7357(8) 0.076(2) Uani 1.00 d . . .
H(1) H 0.4543(4) 0.4713(4) 1.0664(5) 0.060(2) Uiso 1.00 calc . . .
H(2) H 0.3884(4) 0.5081(4) 1.1789(5) 0.060(2) Uiso 1.00 calc . . .
H(3) H 0.4310(4) 0.3586(4) 1.2483(5) 0.056(2) Uiso 1.00 calc . . .
H(4) H 0.5340(4) 0.3746(4) 1.2507(5) 0.056(2) Uiso 1.00 calc . . .
H(5) H 0.2145(4) 0.5170(4) 1.1501(5) 0.053(2) Uiso 1.00 calc . . .
H(6) H 0.1797(4) 0.4561(4) 1.0457(5) 0.053(2) Uiso 1.00 calc . . .
H(7) H 0.2666(4) 0.4096(4) 1.1688(5) 0.053(2) Uiso 1.00 calc . . .
H(8) H 0.2502(4) 0.5908(3) 0.9821(5) 0.053(2) Uiso 1.00 calc . . .
H(9) H 0.3264(4) 0.5333(3) 0.8880(5) 0.054(2) Uiso 1.00 calc . . .
H(10) H 0.2156(4) 0.5300(3) 0.8775(5) 0.054(2) Uiso 1.00 calc . . .
H(11) H 0.4706(4) 0.2098(4) 1.2010(5) 0.057(2) Uiso 1.00 calc . . .
H(12) H 0.5581(4) 0.1578(4) 1.1177(5) 0.057(2) Uiso 1.00 calc . . .
H(13) H 0.5865(4) 0.1992(4) 1.2514(5) 0.057(2) Uiso 1.00 calc . . .
H(14) H 0.6617(4) 0.2806(4) 1.1437(5) 0.054(2) Uiso 1.00 calc . . .
H(15) H 0.6329(4) 0.2388(4) 1.0104(5) 0.054(2) Uiso 1.00 calc . . .
H(16) H 0.5943(4) 0.3456(4) 1.0212(5) 0.054(2) Uiso 1.00 calc . . .
H(17) H 0.5462(4) 0.4342(3) 0.6182(5) 0.050(2) Uiso 1.00 calc . . .
H(18) H 0.6546(5) 0.4777(4) 0.5121(6) 0.073(2) Uiso 1.00 calc . . .
H(19) H 0.7850(5) 0.3677(5) 0.4165(6) 0.090(3) Uiso 1.00 calc . . .
H(20) H 0.8094(5) 0.2151(5) 0.4257(6) 0.074(2) Uiso 1.00 calc . . .
H(21) H 0.7036(4) 0.1707(4) 0.5289(5) 0.052(2) Uiso 1.00 calc . . .
H(22) H 0.4699(4) 0.1349(3) 0.7930(5) 0.047(2) Uiso 1.00 calc . . .
H(23) H 0.5584(5) 0.0041(3) 0.9306(5) 0.060(2) Uiso 1.00 calc . . .
H(24) H 0.7409(5) -0.0536(3) 0.9920(5) 0.058(2) Uiso 1.00 calc . . .
H(25) H 0.8345(4) 0.0183(3) 0.9133(6) 0.053(2) Uiso 1.00 calc . . .
H(26) H 0.7478(4) 0.1489(3) 0.7748(5) 0.044(2) Uiso 1.00 calc . . .
H(27) H 0.3191(4) 0.3524(3) 0.4861(4) 0.044(2) Uiso 1.00 calc . . .
H(28) H 0.2223(4) 0.3035(5) 0.3145(5) 0.065(2) Uiso 1.00 calc . . .
H(29) H 0.2892(5) 0.1505(4) 0.2483(5) 0.070(2) Uiso 1.00 calc . . .
H(30) H 0.4512(5) 0.0466(4) 0.3550(5) 0.060(2) Uiso 1.00 calc . . .
H(31) H 0.5459(4) 0.0938(3) 0.5317(4) 0.042(2) Uiso 1.00 calc . . .
H(32) H 0.0078(4) 0.4471(3) 0.9002(5) 0.045(2) Uiso 1.00 calc . . .
H(33) H -0.0574(4) 0.6018(3) 0.8348(5) 0.051(2) Uiso 1.00 calc . . .
H(34) H -0.0034(5) 0.6439(3) 0.6551(5) 0.060(2) Uiso 1.00 calc . . .
H(35) H 0.1156(5) 0.5330(4) 0.5464(5) 0.063(2) Uiso 1.00 calc . . .
H(36) H 0.1797(4) 0.3775(3) 0.6111(5) 0.052(2) Uiso 1.00 calc . . .
H(37) H 0.3185(4) 0.0972(4) 0.7828(6) 0.058(2) Uiso 1.00 calc . . .
H(38) H 0.3416(5) -0.0087(4) 0.6169(7) 0.078(3) Uiso 1.00 calc . . .
H(39) H 0.2228(6) 0.0250(5) 0.4223(6) 0.092(3) Uiso 1.00 calc . . .
H(40) H 0.0753(7) 0.1662(5) 0.3921(5) 0.092(3) Uiso 1.00 calc . . .
H(41) H 0.0552(5) 0.2739(4) 0.5534(5) 0.068(2) Uiso 1.00 calc . . .
H(42) H 0.1350(4) 0.2019(3) 1.0756(5) 0.047(2) Uiso 1.00 calc . . .
H(43) H 0.0017(4) 0.1742(4) 1.1477(5) 0.057(2) Uiso 1.00 calc . . .
H(44) H -0.1573(4) 0.2048(3) 1.0080(5) 0.057(2) Uiso 1.00 calc . . .
H(45) H -0.1900(4) 0.2761(3) 0.8023(5) 0.050(2) Uiso 1.00 calc . . .
H(46) H -0.0578(4) 0.3063(3) 0.7305(5) 0.047(2) Uiso 1.00 calc . . .

loop_
_atom_site_aniso_label
_atom_site_aniso_U_11
_atom_site_aniso_U_22
_atom_site_aniso_U_33
_atom_site_aniso_U_12
_atom_site_aniso_U_13
_atom_site_aniso_U_23
Fe(1) 0.0252(4) 0.0263(3) 0.0277(4) -0.0147(2) 0.0068(3) -0.0037(3)
Cl(1) 0.048(2) 0.097(3) 0.237(6) -0.034(3) 0.025(2) -0.025(2)
Cl(2) 0.075(2) 0.057(1) 0.077(2) -0.011(1) -0.003(2) 0.007(1)
Cl(3) 0.046(5) 0.071(7) 0.087(6) -0.031(5) -0.001(4) -0.029(5)
Cl(4) 0.23(3) 0.075(9) 0.17(2) -0.062(10) -0.14(2) 0.06(1)
S(1) 0.0450(7) 0.0251(5) 0.0350(6) -0.0099(4) 0.0186(5) -0.0017(5)
S(2) 0.0288(6) 0.0327(6) 0.0416(6) -0.0193(4) -0.0008(5) 0.0059(5)
Si(1) 0.0261(6) 0.0254(5) 0.0259(6) -0.0112(4) 0.0058(4) -0.0007(4)
Si(2) 0.0262(6) 0.0254(6) 0.0305(6) -0.0148(4) 0.0061(5) -0.0013(5)
N(1) 0.029(2) 0.034(2) 0.043(2) -0.015(2) 0.012(2) -0.013(2)
N(2) 0.032(2) 0.043(2) 0.027(2) -0.018(1) 0.003(2) -0.003(2)
C(1) 0.046(3) 0.052(3) 0.052(3) -0.025(2) 0.010(2) -0.029(2)
C(2) 0.044(3) 0.059(3) 0.036(2) -0.020(2) 0.006(2) -0.020(2)
C(3) 0.039(3) 0.049(3) 0.046(3) -0.017(2) 0.022(2) -0.014(2)
C(4) 0.045(3) 0.034(2) 0.054(3) -0.013(2) 0.018(2) -0.014(2)
C(5) 0.041(3) 0.057(3) 0.046(3) -0.025(2) -0.008(2) 0.022(2)
C(6) 0.031(2) 0.062(3) 0.042(2) -0.025(2) 0.008(2) -0.004(2)
C(7) 0.030(2) 0.035(2) 0.026(2) -0.017(2) 0.003(2) -0.003(2)
C(8) 0.041(3) 0.041(2) 0.041(2) -0.024(2) 0.006(2) 0.001(2)
C(9) 0.065(4) 0.051(3) 0.066(3) -0.042(3) 0.012(3) 0.003(3)
C(10) 0.058(4) 0.107(5) 0.061(3) -0.061(3) 0.018(3) -0.002(4)
C(11) 0.052(3) 0.082(4) 0.051(3) -0.040(3) 0.024(3) -0.014(3)
C(12) 0.039(3) 0.047(3) 0.044(3) -0.018(2) 0.016(2) -0.006(2)
C(13) 0.028(2) 0.025(2) 0.031(2) -0.013(2) 0.004(2) -0.003(2)
C(14) 0.037(2) 0.036(2) 0.044(2) -0.017(2) 0.011(2) 0.002(2)
C(15) 0.062(3) 0.039(3) 0.048(3) -0.023(2) 0.016(3) 0.007(2)
C(16) 0.065(4) 0.035(2) 0.043(3) -0.011(2) 0.004(3) 0.011(2)
C(17) 0.038(3) 0.035(2) 0.059(3) 0.000(2) -0.003(2) 0.005(2)
C(18) 0.035(2) 0.029(2) 0.046(2) -0.013(2) 0.005(2) 0.000(2)
C(19) 0.030(2) 0.036(2) 0.024(2) -0.017(2) 0.008(2) -0.001(2)
C(20) 0.030(2) 0.044(3) 0.037(2) -0.007(2) 0.013(2) 0.003(2)
C(21) 0.034(3) 0.081(4) 0.047(3) -0.025(3) -0.003(2) 0.018(3)
C(22) 0.058(3) 0.082(4) 0.035(2) -0.051(2) 0.000(2) -0.001(3)
C(23) 0.064(3) 0.046(3) 0.041(3) -0.034(2) 0.003(2) -0.001(3)
C(24) 0.040(2) 0.032(2) 0.032(2) -0.017(2) 0.003(2) 0.000(2)
C(25) 0.029(2) 0.034(2) 0.032(2) -0.018(2) 0.000(2) 0.001(2)
C(26) 0.033(2) 0.032(2) 0.048(3) -0.014(2) 0.004(2) 0.001(2)
C(27) 0.039(3) 0.034(2) 0.055(3) -0.009(2) -0.002(2) 0.002(2)
C(28) 0.062(3) 0.031(2) 0.058(3) -0.017(2) -0.005(3) 0.013(2)
C(29) 0.064(3) 0.044(3) 0.050(3) -0.032(2) 0.006(3) 0.013(3)
C(30) 0.049(3) 0.041(2) 0.042(2) -0.027(2) 0.011(2) -0.001(2)
C(31) 0.039(2) 0.037(2) 0.039(2) -0.025(2) 0.016(2) -0.005(2)
C(32) 0.035(3) 0.047(3) 0.063(3) -0.025(2) 0.020(2) -0.016(2)
C(33) 0.054(3) 0.054(3) 0.087(4) -0.028(3) 0.045(3) -0.038(3)
C(34) 0.104(5) 0.066(4) 0.061(4) -0.055(3) 0.053(4) -0.036(4)
C(35) 0.120(6) 0.074(4) 0.037(3) -0.067(3) 0.014(3) -0.013(4)
C(36) 0.085(4) 0.049(3) 0.035(2) -0.041(2) 0.006(3) 0.000(3)
C(37) 0.030(2) 0.025(2) 0.033(2) -0.016(2) 0.009(2) -0.004(2)
C(38) 0.039(3) 0.039(2) 0.039(2) -0.018(2) 0.006(2) 0.005(2)
C(39) 0.047(3) 0.053(3) 0.044(3) -0.022(2) 0.019(2) 0.003(2)
C(40) 0.034(2) 0.046(3) 0.061(3) -0.023(2) 0.021(2) -0.007(2)
C(41) 0.032(2) 0.037(2) 0.056(3) -0.019(2) 0.006(2) -0.007(2)
C(42) 0.035(2) 0.042(2) 0.040(2) -0.021(2) 0.003(2) -0.002(2)
C(43) 0.056(4) 0.054(3) 0.107(5) -0.032(3) 0.006(4) -0.007(3)

loop_
_atom_type_symbol
_atom_type_description
_atom_type_scat_dispersion_real
_atom_type_scat_dispersion_imag
_atom_type_scat_source
C C 0.003 0.002
;International Tables for Crystallography
(1992, Vol. C, Tables 4.2.6.8 and 6.1.1.1)
;
H H 0.000 0.000
;International Tables for Crystallography
(1992, Vol. C, Table 6.1.1.2)
;
N N 0.006 0.003
;International Tables for Crystallography
(1992, Vol. C, Tables 4.2.6.8 and 6.1.1.1)
;
Cl Cl 0.148 0.159
;International Tables for Crystallography
(1992, Vol. C, Tables 4.2.6.8 and 6.1.1.1)
;
S S 0.125 0.123
;International Tables for Crystallography
(1992, Vol. C, Tables 4.2.6.8 and 6.1.1.1)
;
Si Si 0.082 0.070
;International Tables for Crystallography
(1992, Vol. C, Tables 4.2.6.8 and 6.1.1.1)
;
Fe Fe 0.346 0.844
;International Tables for Crystallography
(1992, Vol. C, Tables 4.2.6.8 and 6.1.1.1)
;

loop_
_geom_angle_atom_site_label_1
_geom_angle_atom_site_label_2
_geom_angle_atom_site_label_3
_geom_angle
_geom_angle_site_symmetry_1
_geom_angle_site_symmetry_2
_geom_angle_site_symmetry_3
_geom_angle_publ_flag
S(1) Fe(1) S(2) 136.08(5) . . . yes
S(1) Fe(1) N(1) 100.0(1) . . . yes
S(1) Fe(1) N(2) 109.9(1) . . . yes
S(2) Fe(1) N(1) 109.1(1) . . . yes
S(2) Fe(1) N(2) 105.7(1) . . . yes
N(1) Fe(1) N(2) 82.9(1) . . . yes
Cl(3) Cl(1) Cl(4) 115(1) . . . yes
Cl(3) Cl(1) C(43) 81(1) . . . yes
Cl(4) Cl(1) C(43) 41.9(8) . . . yes
Cl(4) Cl(2) C(43) 59(2) . . . yes
Cl(1) Cl(3) C(43) 72.8(9) . . . yes
Cl(1) Cl(4) Cl(2) 145(2) . . . yes
Cl(1) Cl(4) C(43) 46.9(7) . . . yes
Cl(2) Cl(4) C(43) 100(2) . . . yes
Fe(1) S(1) Si(1) 111.53(6) . . . yes
Fe(1) S(2) Si(2) 109.30(7) . . . yes
S(1) Si(1) C(7) 108.6(1) . . . yes
S(1) Si(1) C(13) 113.8(1) . . . yes
S(1) Si(1) C(19) 111.0(1) . . . yes
C(7) Si(1) C(13) 110.4(2) . . . yes
C(7) Si(1) C(19) 107.5(2) . . . yes
C(13) Si(1) C(19) 105.4(2) . . . yes
S(2) Si(2) C(25) 114.5(2) . . . yes
S(2) Si(2) C(31) 110.4(1) . . . yes
S(2) Si(2) C(37) 109.7(1) . . . yes
C(25) Si(2) C(31) 109.9(2) . . . yes
C(25) Si(2) C(37) 107.0(2) . . . yes
C(31) Si(2) C(37) 104.8(2) . . . yes
Fe(1) N(1) C(1) 104.0(3) . . . yes
Fe(1) N(1) C(3) 112.5(3) . . . yes
Fe(1) N(1) C(4) 112.2(3) . . . yes
C(1) N(1) C(3) 111.0(4) . . . yes
C(1) N(1) C(4) 109.9(5) . . . yes
C(3) N(1) C(4) 107.4(4) . . . yes
Fe(1) N(2) C(2) 104.9(2) . . . yes
Fe(1) N(2) C(5) 112.4(3) . . . yes
Fe(1) N(2) C(6) 111.6(3) . . . yes
C(2) N(2) C(5) 108.7(4) . . . yes
C(2) N(2) C(6) 110.3(5) . . . yes
C(5) N(2) C(6) 108.9(4) . . . yes
N(1) C(1) C(2) 111.0(5) . . . yes
N(2) C(2) C(1) 111.0(4) . . . yes
Si(1) C(7) C(8) 122.0(3) . . . yes
Si(1) C(7) C(12) 121.3(4) . . . yes
C(8) C(7) C(12) 116.6(5) . . . yes
C(7) C(8) C(9) 121.4(4) . . . yes
C(8) C(9) C(10) 119.5(6) . . . yes
C(9) C(10) C(11) 120.4(8) . . . yes
C(10) C(11) C(12) 120.3(6) . . . yes
C(7) C(12) C(11) 121.8(5) . . . yes
Si(1) C(13) C(14) 118.6(3) . . . yes
Si(1) C(13) C(18) 124.5(4) . . . yes
C(14) C(13) C(18) 117.0(4) . . . yes
C(13) C(14) C(15) 121.2(5) . . . yes
C(14) C(15) C(16) 120.2(6) . . . yes
C(15) C(16) C(17) 119.9(5) . . . yes
C(16) C(17) C(18) 120.5(5) . . . yes
C(13) C(18) C(17) 121.2(5) . . . yes
Si(1) C(19) C(20) 121.7(3) . . . yes
Si(1) C(19) C(24) 119.4(3) . . . yes
C(20) C(19) C(24) 118.8(4) . . . yes
C(19) C(20) C(21) 119.7(4) . . . yes
C(20) C(21) C(22) 120.9(4) . . . yes
C(21) C(22) C(23) 119.7(6) . . . yes
C(22) C(23) C(24) 119.5(5) . . . yes
C(19) C(24) C(23) 121.4(4) . . . yes
Si(2) C(25) C(26) 119.7(4) . . . yes
Si(2) C(25) C(30) 122.7(3) . . . yes
C(26) C(25) C(30) 117.5(4) . . . yes
C(25) C(26) C(27) 121.8(5) . . . yes
C(26) C(27) C(28) 118.9(5) . . . yes
C(27) C(28) C(29) 120.4(5) . . . yes
C(28) C(29) C(30) 120.7(6) . . . yes
C(25) C(30) C(29) 120.6(5) . . . yes
Si(2) C(31) C(32) 120.8(4) . . . yes
Si(2) C(31) C(36) 122.0(3) . . . yes
C(32) C(31) C(36) 116.9(5) . . . yes
C(31) C(32) C(33) 121.5(5) . . . yes
C(32) C(33) C(34) 120.3(5) . . . yes
C(33) C(34) C(35) 119.6(6) . . . yes
C(34) C(35) C(36) 119.8(6) . . . yes
C(31) C(36) C(35) 121.9(5) . . . yes
Si(2) C(37) C(38) 123.6(3) . . . yes
Si(2) C(37) C(42) 119.4(4) . . . yes
C(38) C(37) C(42) 116.8(5) . . . yes
C(37) C(38) C(39) 121.4(4) . . . yes
C(38) C(39) C(40) 120.4(5) . . . yes
C(39) C(40) C(41) 119.7(6) . . . yes
C(40) C(41) C(42) 120.0(4) . . . yes
C(37) C(42) C(41) 121.7(4) . . . yes
Cl(1) C(43) Cl(2) 110.8(5) . . . yes
Cl(1) C(43) Cl(3) 25.4(5) . . . yes
Cl(1) C(43) Cl(4) 91(1) . . . yes
Cl(2) C(43) Cl(3) 128.9(6) . . . yes
Cl(2) C(43) Cl(4) 19(1) . . . yes
Cl(3) C(43) Cl(4) 111(1) . . . yes

loop_
_geom_bond_atom_site_label_1
_geom_bond_atom_site_label_2
_geom_bond_distance
_geom_bond_site_symmetry_1
_geom_bond_site_symmetry_2
_geom_bond_publ_flag
Fe(1) S(1) 2.326(1) . . yes
Fe(1) S(2) 2.321(2) . . yes
Fe(1) N(1) 2.191(4) . . yes
Fe(1) N(2) 2.218(4) . . yes
Cl(1) Cl(3) 0.76(1) . . yes
Cl(1) Cl(4) 2.34(2) . . yes
Cl(1) C(43) 1.705(9) . . yes
Cl(2) Cl(4) 0.62(3) . . yes
Cl(2) C(43) 1.776(7) . . yes
Cl(3) C(43) 1.77(1) . . yes
Cl(4) C(43) 1.56(2) . . yes
S(1) Si(1) 2.103(2) . . yes
S(2) Si(2) 2.103(2) . . yes
Si(1) C(7) 1.888(6) . . yes
Si(1) C(13) 1.880(4) . . yes
Si(1) C(19) 1.880(4) . . yes
Si(2) C(25) 1.885(4) . . yes
Si(2) C(31) 1.877(5) . . yes
Si(2) C(37) 1.886(6) . . yes
N(1) C(1) 1.469(7) . . yes
N(1) C(3) 1.489(8) . . yes
N(1) C(4) 1.487(6) . . yes
N(2) C(2) 1.492(6) . . yes
N(2) C(5) 1.475(7) . . yes
N(2) C(6) 1.476(8) . . yes
C(1) C(2) 1.515(7) . . yes
C(7) C(8) 1.395(7) . . yes
C(7) C(12) 1.409(6) . . yes
C(8) C(9) 1.41(1) . . yes
C(9) C(10) 1.368(9) . . yes
C(10) C(11) 1.37(1) . . yes
C(11) C(12) 1.38(1) . . yes
C(13) C(14) 1.419(8) . . yes
C(13) C(18) 1.395(6) . . yes
C(14) C(15) 1.389(7) . . yes
C(15) C(16) 1.383(9) . . yes
C(16) C(17) 1.37(1) . . yes
C(17) C(18) 1.401(7) . . yes
C(19) C(20) 1.400(5) . . yes
C(19) C(24) 1.403(6) . . yes
C(20) C(21) 1.397(8) . . yes
C(21) C(22) 1.417(9) . . yes
C(22) C(23) 1.370(7) . . yes
C(23) C(24) 1.412(8) . . yes
C(25) C(26) 1.405(6) . . yes
C(25) C(30) 1.385(8) . . yes
C(26) C(27) 1.397(7) . . yes
C(27) C(28) 1.385(9) . . yes
C(28) C(29) 1.364(8) . . yes
C(29) C(30) 1.405(7) . . yes
C(31) C(32) 1.396(6) . . yes
C(31) C(36) 1.406(7) . . yes
C(32) C(33) 1.399(9) . . yes
C(33) C(34) 1.366(9) . . yes
C(34) C(35) 1.409(9) . . yes
C(35) C(36) 1.374(8) . . yes
C(37) C(38) 1.411(7) . . yes
C(37) C(42) 1.396(6) . . yes
C(38) C(39) 1.391(9) . . yes
C(39) C(40) 1.379(7) . . yes
C(40) C(41) 1.383(8) . . yes
C(41) C(42) 1.400(9) . . yes

loop_
_geom_contact_atom_site_label_1
_geom_contact_atom_site_label_2
_geom_contact_distance
_geom_contact_site_symmetry_1
_geom_contact_site_symmetry_2
_geom_contact_publ_flag
Cl(1) C(34) 3.51(1) . 2_556 ?
Cl(3) C(11) 3.42(1) . 1_455 ?
Cl(3) C(12) 3.50(1) . 1_455 ?
C(29) C(29) 3.46(1) . 2_566 ?

loop_
_geom_torsion_atom_site_label_1
_geom_torsion_atom_site_label_2
_geom_torsion_atom_site_label_3
_geom_torsion_atom_site_label_4
_geom_torsion
_geom_torsion_site_symmetry_1
_geom_torsion_site_symmetry_2
_geom_torsion_site_symmetry_3
_geom_torsion_site_symmetry_4
_geom_torsion_publ_flag
Fe(1) S(1) Si(1) C(7) -149.5(1) . . . . yes
Fe(1) S(1) Si(1) C(13) -26.1(2) . . . . yes
Fe(1) S(1) Si(1) C(19) 92.5(2) . . . . yes
Fe(1) S(2) Si(2) C(25) -29.5(2) . . . . yes
Fe(1) S(2) Si(2) C(31) 95.1(2) . . . . yes
Fe(1) S(2) Si(2) C(37) -149.9(1) . . . . yes
Fe(1) N(1) C(1) C(2) -46.5(5) . . . . yes
Fe(1) N(2) C(2) C(1) -36.6(6) . . . . yes
Cl(1) Cl(3) C(43) Cl(2) 50(1) . . . . yes
Cl(1) Cl(3) C(43) Cl(4) 38(1) . . . . yes
Cl(1) Cl(4) Cl(2) C(43) 15(3) . . . . yes
Cl(1) Cl(4) C(43) Cl(2) -168(2) . . . . yes
Cl(1) Cl(4) C(43) Cl(3) -15.6(7) . . . . yes
Cl(1) C(43) Cl(2) Cl(4) -12(2) . . . . yes
Cl(1) C(43) Cl(4) Cl(2) 168(2) . . . . yes
Cl(2) Cl(4) Cl(1) Cl(3) 19(5) . . . . yes
Cl(2) Cl(4) Cl(1) C(43) -20(4) . . . . yes
Cl(2) Cl(4) C(43) Cl(3) 152(2) . . . . yes
Cl(2) C(43) Cl(1) Cl(3) -140(1) . . . . yes
Cl(2) C(43) Cl(1) Cl(4) 4(1) . . . . yes
Cl(3) Cl(1) Cl(4) C(43) 39(1) . . . . yes
Cl(3) Cl(1) C(43) Cl(4) -144(1) . . . . yes
Cl(3) C(43) Cl(1) Cl(4) 144(1) . . . . yes
Cl(3) C(43) Cl(2) Cl(4) -33(2) . . . . yes
Cl(4) Cl(1) Cl(3) C(43) -25.6(9) . . . . yes
S(1) Fe(1) S(2) Si(2) -43.36(8) . . . . yes
S(1) Fe(1) N(1) C(1) -89.3(3) . . . . yes
S(1) Fe(1) N(1) C(3) 150.6(3) . . . . yes
S(1) Fe(1) N(1) C(4) 29.4(4) . . . . yes
S(1) Fe(1) N(2) C(2) 107.1(4) . . . . yes
S(1) Fe(1) N(2) C(5) -135.0(3) . . . . yes
S(1) Fe(1) N(2) C(6) -12.3(3) . . . . yes
S(1) Si(1) C(7) C(8) -11.1(4) . . . . yes
S(1) Si(1) C(7) C(12) 173.8(3) . . . . yes
S(1) Si(1) C(13) C(14) 67.8(4) . . . . yes
S(1) Si(1) C(13) C(18) -112.2(4) . . . . yes
S(1) Si(1) C(19) C(20) 28.4(5) . . . . yes
S(1) Si(1) C(19) C(24) -154.1(4) . . . . yes
S(2) Fe(1) S(1) Si(1) -60.73(9) . . . . yes
S(2) Fe(1) N(1) C(1) 124.0(3) . . . . yes
S(2) Fe(1) N(1) C(3) 3.9(3) . . . . yes
S(2) Fe(1) N(1) C(4) -117.3(4) . . . . yes
S(2) Fe(1) N(2) C(2) -99.0(4) . . . . yes
S(2) Fe(1) N(2) C(5) 18.9(3) . . . . yes
S(2) Fe(1) N(2) C(6) 141.6(3) . . . . yes
S(2) Si(2) C(25) C(26) -87.7(4) . . . . yes
S(2) Si(2) C(25) C(30) 89.0(4) . . . . yes
S(2) Si(2) C(31) C(32) 17.7(6) . . . . yes
S(2) Si(2) C(31) C(36) -167.6(5) . . . . yes
S(2) Si(2) C(37) C(38) -5.5(4) . . . . yes
S(2) Si(2) C(37) C(42) 178.8(3) . . . . yes
Si(1) S(1) Fe(1) N(1) 167.7(1) . . . . yes
Si(1) S(1) Fe(1) N(2) 81.6(1) . . . . yes
Si(1) C(7) C(8) C(9) -175.8(4) . . . . yes
Si(1) C(7) C(12) C(11) 176.7(4) . . . . yes
Si(1) C(13) C(14) C(15) -179.8(4) . . . . yes
Si(1) C(13) C(18) C(17) 178.8(4) . . . . yes
Si(1) C(19) C(20) C(21) 178.7(5) . . . . yes
Si(1) C(19) C(24) C(23) -177.6(5) . . . . yes
Si(2) S(2) Fe(1) N(1) 85.4(1) . . . . yes
Si(2) S(2) Fe(1) N(2) 173.2(1) . . . . yes
Si(2) C(25) C(26) C(27) 176.7(4) . . . . yes
Si(2) C(25) C(30) C(29) -177.1(4) . . . . yes
Si(2) C(31) C(32) C(33) 173.1(6) . . . . yes
Si(2) C(31) C(36) C(35) -173.2(7) . . . . yes
Si(2) C(37) C(38) C(39) -175.0(4) . . . . yes
Si(2) C(37) C(42) C(41) 174.2(4) . . . . yes
N(1) Fe(1) N(2) C(2) 8.9(4) . . . . yes
N(1) Fe(1) N(2) C(5) 126.8(3) . . . . yes
N(1) Fe(1) N(2) C(6) -110.5(4) . . . . yes
N(1) C(1) C(2) N(2) 59.5(6) . . . . yes
N(2) Fe(1) N(1) C(1) 19.8(4) . . . . yes
N(2) Fe(1) N(1) C(3) -100.4(3) . . . . yes
N(2) Fe(1) N(1) C(4) 138.5(4) . . . . yes
C(1) C(2) N(2) C(5) -157.0(5) . . . . yes
C(1) C(2) N(2) C(6) 83.6(5) . . . . yes
C(2) C(1) N(1) C(3) 74.7(5) . . . . yes
C(2) C(1) N(1) C(4) -166.7(4) . . . . yes
C(7) Si(1) C(13) C(14) -169.9(3) . . . . yes
C(7) Si(1) C(13) C(18) 10.2(4) . . . . yes
C(7) Si(1) C(19) C(20) -90.2(4) . . . . yes
C(7) Si(1) C(19) C(24) 87.4(4) . . . . yes
C(7) C(8) C(9) C(10) -0.8(8) . . . . yes
C(7) C(12) C(11) C(10) -0.9(8) . . . . yes
C(8) C(7) Si(1) C(13) -136.5(3) . . . . yes
C(8) C(7) Si(1) C(19) 109.1(4) . . . . yes
C(8) C(7) C(12) C(11) 1.3(7) . . . . yes
C(8) C(9) C(10) C(11) 1.2(9) . . . . yes
C(9) C(8) C(7) C(12) -0.5(7) . . . . yes
C(9) C(10) C(11) C(12) -0.4(9) . . . . yes
C(12) C(7) Si(1) C(13) 48.4(4) . . . . yes
C(12) C(7) Si(1) C(19) -66.1(4) . . . . yes
C(13) Si(1) C(19) C(20) 152.0(4) . . . . yes
C(13) Si(1) C(19) C(24) -30.5(5) . . . . yes
C(13) C(14) C(15) C(16) 0.5(8) . . . . yes
C(13) C(18) C(17) C(16) 1.6(8) . . . . yes
C(14) C(13) Si(1) C(19) -54.1(4) . . . . yes
C(14) C(13) C(18) C(17) -1.2(7) . . . . yes
C(14) C(15) C(16) C(17) -0.1(8) . . . . yes
C(15) C(14) C(13) C(18) 0.2(7) . . . . yes
C(15) C(16) C(17) C(18) -0.9(8) . . . . yes
C(18) C(13) Si(1) C(19) 126.0(4) . . . . yes
C(19) C(20) C(21) C(22) -1.5(10) . . . . yes
C(19) C(24) C(23) C(22) -0.9(9) . . . . yes
C(20) C(19) C(24) C(23) 0.0(8) . . . . yes
C(20) C(21) C(22) C(23) 0(1) . . . . yes
C(21) C(20) C(19) C(24) 1.2(8) . . . . yes
C(21) C(22) C(23) C(24) 0(1) . . . . yes
C(25) Si(2) C(31) C(32) 144.9(5) . . . . yes
C(25) Si(2) C(31) C(36) -40.3(6) . . . . yes
C(25) Si(2) C(37) C(38) -130.3(4) . . . . yes
C(25) Si(2) C(37) C(42) 54.0(4) . . . . yes
C(25) C(26) C(27) C(28) -0.1(8) . . . . yes
C(25) C(30) C(29) C(28) 1.2(9) . . . . yes
C(26) C(25) Si(2) C(31) 147.4(4) . . . . yes
C(26) C(25) Si(2) C(37) 34.1(4) . . . . yes
C(26) C(25) C(30) C(29) -0.3(8) . . . . yes
C(26) C(27) C(28) C(29) 0.9(9) . . . . yes
C(27) C(26) C(25) C(30) -0.2(7) . . . . yes
C(27) C(28) C(29) C(30) -1.5(9) . . . . yes
C(30) C(25) Si(2) C(31) -35.9(5) . . . . yes
C(30) C(25) Si(2) C(37) -149.1(4) . . . . yes
C(31) Si(2) C(37) C(38) 112.9(4) . . . . yes
C(31) Si(2) C(37) C(42) -62.7(4) . . . . yes
C(31) C(32) C(33) C(34) 1(1) . . . . yes
C(31) C(36) C(35) C(34) -1(1) . . . . yes
C(32) C(31) Si(2) C(37) -100.3(5) . . . . yes
C(32) C(31) C(36) C(35) 1(1) . . . . yes
C(32) C(33) C(34) C(35) -1(1) . . . . yes
C(33) C(32) C(31) C(36) -1.9(10) . . . . yes
C(33) C(34) C(35) C(36) 1(1) . . . . yes
C(36) C(31) Si(2) C(37) 74.4(6) . . . . yes
C(37) C(38) C(39) C(40) 1.4(8) . . . . yes
C(37) C(42) C(41) C(40) 0.5(7) . . . . yes
C(38) C(37) C(42) C(41) -1.7(6) . . . . yes
C(38) C(39) C(40) C(41) -2.6(8) . . . . yes
C(39) C(38) C(37) C(42) 0.8(7) . . . . yes
C(39) C(40) C(41) C(42) 1.7(7) . . . . yes
C(39) C(40) C(41) C(42) 1.7(7) . . . . yes
